data_7013225
loop_
_publ_author_name
'Funston, Alison M.'
'Ghiggino, Kenneth P.'
'Grannas, Martin J.'
'David McFadyen, W.'
'Tregloan, Peter A.'

_publ_section_title
;
 Synthesis, structural studies and photochemistry of cobalt(iii)
 complexes of anthracenylcyclam macrocyclesElectronic supplementary
 information (ESI) available: Selected bond lengths and angles and
 ORTEP diagrams for compound 8 and complexes [Co(3)Cl2]Cl&#xFFFD;4H2O,
 [Co(12)Cl2] and [Co(2)Cl2]Cl&#xFFFD;0.5CH3OH. See
 http://www.rsc.org/suppdata/dt/b3/b305773a/
;
_journal_issue 19
_journal_name_full 'Dalton Transactions'
_journal_page_first 3704
_journal_paper_doi 10.1039/b305773a
_journal_year 2003
_chemical_formula_moiety C25H30N4Cl3O2Co
_chemical_formula_sum 'C25.5 H32 Cl3 Co N4 O2.5'
_chemical_formula_weight 599.84
_chemical_name_common
;(Co(6-(anthracen-9-ylmethyl)-1,4,8,11-
tetraazacyclotetradecane-5,7-dione)Cl2)Cl
;
_chemical_name_systematic
;
[Co(6-(anthracen-9-ylmethyl)-1,4,8,11-tetraazacyclotetradecane-5,7-dione)Cl2]Cl
;
_space_group_IT_number 2
_symmetry_cell_setting triclinic
_symmetry_space_group_name_Hall '-P 1'
_symmetry_space_group_name_H-M 'P -1'
_atom_sites_solution_hydrogens geom
_atom_sites_solution_primary direct
_atom_sites_solution_secondary difmap
_audit_creation_method SHELXL-97
_cell_angle_alpha 93.22(3)
_cell_angle_beta 107.21(5)
_cell_angle_gamma 94.824(15)
_cell_formula_units_Z 2
_cell_length_a 10.408(4)
_cell_length_b 10.8133(8)
_cell_length_c 12.018(7)
_cell_measurement_reflns_used 25
_cell_measurement_temperature 150(1)
_cell_measurement_theta_max 17.11
_cell_measurement_theta_min 9.49
_cell_volume 1282.8(10)
_computing_cell_refinement 'CAD-4 Software'
_computing_data_collection 'CAD-4 Software (Enraf-Nonius, 1989)'
_computing_data_reduction 'PROCESS_DATA (Gable et al., 1993)'
_computing_molecular_graphics 'ORTEPIII (Farrugia, 1997)'
_computing_publication_material SHELXL
_computing_structure_refinement 'SHELXL-97 (Sheldrick, 1997)'
_computing_structure_solution 'SHELXS-97 (Sheldrick, 1990)'
_diffrn_ambient_temperature 150(1)
_diffrn_measured_fraction_theta_full 0.989
_diffrn_measured_fraction_theta_max 0.989
_diffrn_measurement_device_type 'Enraf Nonius CAD4-MachS Diffractometer'
_diffrn_measurement_method \w:2\q
_diffrn_radiation_monochromator graphite
_diffrn_radiation_source 'fine-focus sealed tube'
_diffrn_radiation_type MoK\a
_diffrn_radiation_wavelength 0.71073
_diffrn_reflns_av_R_equivalents 0.0592
_diffrn_reflns_av_sigmaI/netI 0.0423
_diffrn_reflns_limit_h_max 12
_diffrn_reflns_limit_h_min -12
_diffrn_reflns_limit_k_max 12
_diffrn_reflns_limit_k_min -12
_diffrn_reflns_limit_l_max 14
_diffrn_reflns_limit_l_min -1
_diffrn_reflns_number 5212
_diffrn_reflns_theta_full 25.06
_diffrn_reflns_theta_max 25.06
_diffrn_reflns_theta_min 2.06
_diffrn_standards_decay_% 0
_diffrn_standards_interval_time 120
_diffrn_standards_number 3
_exptl_absorpt_coefficient_mu 1.016
_exptl_absorpt_correction_T_max 0.8040
_exptl_absorpt_correction_T_min 0.6032
_exptl_absorpt_correction_type gaussian
_exptl_absorpt_process_details 'Sheldrick, 1976'
_exptl_crystal_colour green
_exptl_crystal_density_diffrn 1.553
_exptl_crystal_density_method 'not measured'
_exptl_crystal_description cube
_exptl_crystal_F_000 622
_exptl_crystal_size_max 0.25
_exptl_crystal_size_mid 0.13
_exptl_crystal_size_min 0.09
_refine_diff_density_max 0.770
_refine_diff_density_min -0.785
_refine_diff_density_rms 0.109
_refine_ls_extinction_method none
_refine_ls_goodness_of_fit_ref 1.023
_refine_ls_hydrogen_treatment mixed
_refine_ls_matrix_type full
_refine_ls_number_parameters 371
_refine_ls_number_reflns 4505
_refine_ls_number_restraints 12
_refine_ls_restrained_S_all 1.029
_refine_ls_R_factor_all 0.0609
_refine_ls_R_factor_gt 0.0489
_refine_ls_shift/su_max 0.001
_refine_ls_shift/su_mean 0.000
_refine_ls_structure_factor_coef Fsqd
_refine_ls_weighting_details 'calc w=1/[\s^2^(Fo^2^)+(0.1001P)^2^+0.0000P] where P=(Fo^2^+2Fc^2^)/3'
_refine_ls_weighting_scheme calc
_refine_ls_wR_factor_gt 0.1313
_refine_ls_wR_factor_ref 0.1390
_reflns_number_gt 3621
_reflns_number_total 4505
_reflns_threshold_expression >2sigma(I)
_cod_data_source_file b305773a.txt
_cod_data_source_block '[Co(2)Cl2]Cl.0.5CH3OH'
_cod_depositor_comments
;
The following automatic conversions were performed:
'_symmetry_cell_setting' value 'TRICLINIC' changed to 'triclinic'
according to '/home/adriana/struct/CIF-dictionaries/cif_core.dic'
dictionary named 'cif_core.dic' version 2.4.1 from
2010-06-29.

'_exptl_absorpt_correction_type' value 'Gaussian' changed to
'gaussian' according to
'/home/adriana/struct/CIF-dictionaries/cif_core.dic' dictionary named
'cif_core.dic' version 2.4.1 from 2010-06-29.

Automatic conversion script
Id: cif_fix_enum 1555 2011-01-17 13:19:09Z saulius 
;
_cod_original_cell_volume 1282.8(9)
_cod_original_sg_symbol_H-M P-1
_cod_original_formula_sum 'C25.50 H32 Cl3 Co N4 O2.50'
_cod_database_code 7013225

loop_
_symmetry_equiv_pos_as_xyz
'x, y, z'
'-x, -y, -z'

loop_
_atom_site_label
_atom_site_type_symbol
_atom_site_fract_x
_atom_site_fract_y
_atom_site_fract_z
_atom_site_U_iso_or_equiv
_atom_site_adp_type
_atom_site_occupancy
_atom_site_symmetry_multiplicity
_atom_site_calc_flag
_atom_site_refinement_flags
_atom_site_disorder_assembly
_atom_site_disorder_group
Co Co 0.13235(4) 0.90067(4) 0.81183(4) 0.01330(17) Uani 1 1 d . . .
Cl1 Cl 0.06229(9) 0.83929(8) 0.61986(7) 0.0212(2) Uani 1 1 d . . .
Cl2 Cl 0.19969(8) 0.96189(8) 1.00536(7) 0.0182(2) Uani 1 1 d . . .
N1 N -0.0537(3) 0.9209(3) 0.8093(3) 0.0166(6) Uani 1 1 d . . .
H1 H -0.0482 0.9540 0.8821 0.030(12) Uiso 1 1 calc R . .
C2 C -0.1260(4) 0.7946(3) 0.7965(3) 0.0213(8) Uani 1 1 d . . .
H2A H -0.1528 0.7613 0.7154 0.025(11) Uiso 1 1 calc R . .
H2B H -0.2068 0.7981 0.8206 0.030(11) Uiso 1 1 calc R . .
C3 C -0.0327(4) 0.7123(3) 0.8719(3) 0.0208(8) Uani 1 1 d . . .
H3A H -0.0229 0.7330 0.9537 0.013(9) Uiso 1 1 calc R . .
H3B H -0.0686 0.6255 0.8518 0.031(11) Uiso 1 1 calc R . .
N4 N 0.1000(3) 0.7346(3) 0.8495(3) 0.0183(6) Uani 1 1 d . . .
C5 C 0.1792(3) 0.6484(3) 0.8658(3) 0.0160(7) Uani 1 1 d . . .
O5 O 0.1359(3) 0.5410(3) 0.8961(3) 0.0269(6) Uani 1 1 d . . .
H5 H 0.189(4) 0.493(4) 0.915(4) 0.019(11) Uiso 1 1 d . . .
C6 C 0.3167(3) 0.6579(3) 0.8449(3) 0.0158(7) Uani 1 1 d . . .
H6 H 0.3772 0.6146 0.9053 0.003(8) Uiso 1 1 calc R . .
C7 C 0.3828(3) 0.7888(3) 0.8498(3) 0.0154(7) Uani 1 1 d . . .
O7 O 0.5157(2) 0.8049(3) 0.8745(2) 0.0224(6) Uani 1 1 d . . .
H7 H 0.550(5) 0.747(5) 0.909(4) 0.041(15) Uiso 1 1 d . . .
N8 N 0.3181(3) 0.8836(3) 0.8241(2) 0.0136(6) Uani 1 1 d . . .
C9 C 0.3942(4) 1.0037(3) 0.8227(3) 0.0210(8) Uani 1 1 d . . .
H9A H 0.4693 0.9919 0.7924 0.001(7) Uiso 1 1 calc R . .
H9B H 0.4294 1.0451 0.9010 0.029(11) Uiso 1 1 calc R . .
C10 C 0.2953(4) 1.0804(3) 0.7440(3) 0.0210(8) Uani 1 1 d . . .
H10A H 0.3346 1.1661 0.7507 0.022(10) Uiso 1 1 calc R . .
H10B H 0.2734 1.0473 0.6631 0.023(10) Uiso 1 1 calc R . .
N11 N 0.1720(3) 1.0743(3) 0.7814(3) 0.0185(6) Uani 1 1 d . . .
H11 H 0.1953 1.1195 0.8519 0.020(10) Uiso 1 1 calc R . .
C12 C 0.0648(4) 1.1376(3) 0.7017(3) 0.0221(8) Uani 1 1 d . . .
H12A H 0.0430 1.0980 0.6230 0.029(11) Uiso 1 1 calc R . .
H12B H 0.0981 1.2239 0.7007 0.013(9) Uiso 1 1 calc R . .
C13 C -0.0607(4) 1.1324(3) 0.7391(3) 0.0238(8) Uani 1 1 d . . .
H13A H -0.1220 1.1862 0.6929 0.022(10) Uiso 1 1 calc R . .
H13B H -0.0365 1.1651 0.8202 0.027(11) Uiso 1 1 calc R . .
C14 C -0.1344(4) 1.0028(3) 0.7264(3) 0.0226(8) Uani 1 1 d . . .
H14A H -0.2206 1.0084 0.7410 0.033(12) Uiso 1 1 calc R . .
H14B H -0.1522 0.9664 0.6470 0.025(11) Uiso 1 1 calc R . .
C15 C 0.3002(3) 0.5866(3) 0.7245(3) 0.0187(7) Uani 1 1 d . . .
H15A H 0.2631 0.5015 0.7259 0.021(10) Uiso 1 1 calc R . .
H15B H 0.2346 0.6245 0.6647 0.034(12) Uiso 1 1 calc R . .
C16 C 0.4281(3) 0.5832(3) 0.6893(3) 0.0177(7) Uani 1 1 d . . .
C17 C 0.4565(3) 0.6663(3) 0.6120(3) 0.0181(7) Uani 1 1 d . . .
C18 C 0.3735(4) 0.7625(3) 0.5679(3) 0.0223(8) Uani 1 1 d . . .
H18 H 0.2966 0.7710 0.5909 0.021(10) Uiso 1 1 calc R . .
C19 C 0.4040(4) 0.8413(4) 0.4939(3) 0.0263(8) Uani 1 1 d . . .
H19 H 0.3494 0.9043 0.4685 0.028(11) Uiso 1 1 calc R . .
C20 C 0.5183(4) 0.8290(4) 0.4545(4) 0.0287(9) Uani 1 1 d . . .
H20 H 0.5364 0.8820 0.4015 0.033(12) Uiso 1 1 calc R . .
C21 C 0.6009(4) 0.7406(3) 0.4938(3) 0.0239(8) Uani 1 1 d . . .
H21 H 0.6761 0.7340 0.4680 0.041(13) Uiso 1 1 calc R . .
C22 C 0.5745(4) 0.6569(3) 0.5744(3) 0.0194(7) Uani 1 1 d . . .
C23 C 0.6615(4) 0.5682(3) 0.6169(3) 0.0213(8) Uani 1 1 d . . .
H23 H 0.7370 0.5621 0.5913 0.024(10) Uiso 1 1 calc R . .
C24 C 0.6382(4) 0.4888(3) 0.6965(3) 0.0201(8) Uani 1 1 d . . .
C25 C 0.7311(4) 0.4006(4) 0.7441(3) 0.0249(8) Uani 1 1 d . . .
H25 H 0.8101 0.3987 0.7232 0.043(13) Uiso 1 1 calc R . .
C26 C 0.7054(4) 0.3204(4) 0.8189(4) 0.0277(9) Uani 1 1 d . . .
H26 H 0.7664 0.2636 0.8488 0.067(18) Uiso 1 1 calc R . .
C27 C 0.5864(4) 0.3224(3) 0.8519(3) 0.0220(8) Uani 1 1 d . . .
H27 H 0.5687 0.2656 0.9022 0.007(8) Uiso 1 1 calc R . .
C28 C 0.4970(4) 0.4064(3) 0.8111(3) 0.0202(8) Uani 1 1 d . . .
H28 H 0.4197 0.4065 0.8349 0.036(12) Uiso 1 1 calc R . .
C29 C 0.5192(3) 0.4945(3) 0.7328(3) 0.0175(7) Uani 1 1 d . . .
Cl3 Cl 0.27898(9) 0.32599(8) 0.97062(8) 0.0223(2) Uani 1 1 d . . .
O30 O 0.0231(12) 0.5264(14) 0.4440(12) 0.130(5) Uani 0.536(11) 1 d PU . .
C30 C 0.0741(11) 0.4218(10) 0.5073(11) 0.060(3) Uani 0.536(11) 1 d PU . .

loop_
_atom_site_aniso_label
_atom_site_aniso_U_11
_atom_site_aniso_U_22
_atom_site_aniso_U_33
_atom_site_aniso_U_23
_atom_site_aniso_U_13
_atom_site_aniso_U_12
Co 0.0143(3) 0.0122(3) 0.0138(3) -0.00189(18) 0.00527(19) 0.00167(18)
Cl1 0.0237(4) 0.0242(5) 0.0153(4) -0.0034(3) 0.0057(4) 0.0051(4)
Cl2 0.0193(4) 0.0205(4) 0.0147(4) -0.0017(3) 0.0054(3) 0.0023(3)
N1 0.0184(14) 0.0158(15) 0.0175(15) -0.0008(12) 0.0076(12) 0.0054(12)
C2 0.0169(17) 0.0200(18) 0.029(2) -0.0036(16) 0.0110(15) 0.0024(14)
C3 0.0208(18) 0.0171(18) 0.028(2) 0.0005(15) 0.0134(16) 0.0001(14)
N4 0.0179(15) 0.0195(15) 0.0198(16) -0.0005(12) 0.0106(12) -0.0011(12)
C5 0.0204(17) 0.0136(17) 0.0152(17) 0.0009(13) 0.0071(14) 0.0022(14)
O5 0.0274(14) 0.0177(14) 0.0436(18) 0.0109(12) 0.0201(13) 0.0075(12)
C6 0.0173(17) 0.0165(17) 0.0150(17) -0.0001(14) 0.0069(14) 0.0034(13)
C7 0.0131(16) 0.0204(18) 0.0121(17) -0.0024(14) 0.0044(13) -0.0012(13)
O7 0.0132(12) 0.0234(14) 0.0292(15) 0.0026(12) 0.0045(11) 0.0014(11)
N8 0.0130(13) 0.0137(14) 0.0153(14) -0.0007(11) 0.0059(11) 0.0023(11)
C9 0.0189(17) 0.0192(18) 0.026(2) -0.0018(15) 0.0104(15) -0.0013(14)
C10 0.0245(19) 0.0169(18) 0.024(2) 0.0025(15) 0.0112(16) -0.0019(14)
N11 0.0218(15) 0.0166(15) 0.0185(16) -0.0031(12) 0.0091(13) 0.0020(12)
C12 0.0259(19) 0.0178(18) 0.022(2) 0.0017(15) 0.0057(16) 0.0055(15)
C13 0.0235(19) 0.023(2) 0.025(2) -0.0003(16) 0.0053(16) 0.0103(15)
C14 0.0187(17) 0.025(2) 0.022(2) -0.0006(16) 0.0018(15) 0.0072(15)
C15 0.0189(17) 0.0170(18) 0.0204(19) -0.0046(14) 0.0080(15) -0.0003(14)
C16 0.0205(17) 0.0169(17) 0.0147(17) -0.0093(14) 0.0071(14) -0.0035(14)
C17 0.0197(17) 0.0192(18) 0.0133(17) -0.0048(14) 0.0042(14) -0.0030(14)
C18 0.0248(19) 0.0221(19) 0.0210(19) -0.0007(15) 0.0087(16) 0.0037(15)
C19 0.029(2) 0.024(2) 0.024(2) 0.0015(16) 0.0050(17) 0.0078(16)
C20 0.033(2) 0.028(2) 0.026(2) 0.0056(17) 0.0122(18) -0.0037(17)
C21 0.0259(19) 0.025(2) 0.023(2) 0.0016(16) 0.0113(16) 0.0003(16)
C22 0.0223(18) 0.0175(17) 0.0171(18) -0.0044(14) 0.0066(15) -0.0032(14)
C23 0.0179(17) 0.0247(19) 0.0229(19) -0.0069(15) 0.0108(15) -0.0010(15)
C24 0.0173(17) 0.0196(18) 0.0217(19) -0.0074(15) 0.0055(15) 0.0003(14)
C25 0.0242(19) 0.025(2) 0.028(2) -0.0041(16) 0.0118(16) 0.0041(16)
C26 0.029(2) 0.024(2) 0.029(2) -0.0024(17) 0.0075(17) 0.0064(17)
C27 0.030(2) 0.0192(18) 0.0171(18) -0.0016(15) 0.0089(16) 0.0015(15)
C28 0.0256(19) 0.0180(18) 0.0184(18) -0.0049(14) 0.0102(15) 0.0006(14)
C29 0.0189(17) 0.0145(17) 0.0179(18) -0.0055(14) 0.0051(14) 0.0000(13)
Cl3 0.0239(4) 0.0189(4) 0.0261(5) 0.0041(4) 0.0094(4) 0.0045(3)
O30 0.092(7) 0.160(9) 0.129(8) -0.022(7) 0.033(6) -0.007(6)
C30 0.054(5) 0.053(6) 0.081(7) -0.026(5) 0.042(5) -0.010(4)

loop_
_atom_type_symbol
_atom_type_description
_atom_type_scat_dispersion_real
_atom_type_scat_dispersion_imag
_atom_type_scat_source
C C 0.0033 0.0016 'International Tables Vol C Tables 4.2.6.8 and 6.1.1.4'
H H 0.0000 0.0000 'International Tables Vol C Tables 4.2.6.8 and 6.1.1.4'
N N 0.0061 0.0033 'International Tables Vol C Tables 4.2.6.8 and 6.1.1.4'
Cl Cl 0.1484 0.1585 'International Tables Vol C Tables 4.2.6.8 and 6.1.1.4'
O O 0.0106 0.0060 'International Tables Vol C Tables 4.2.6.8 and 6.1.1.4'
Co Co 0.3494 0.9721 'International Tables Vol C Tables 4.2.6.8 and 6.1.1.4'

loop_
_geom_angle_atom_site_label_1
_geom_angle_atom_site_label_2
_geom_angle_atom_site_label_3
_geom_angle
_geom_angle_site_symmetry_1
_geom_angle_site_symmetry_3
_geom_angle_publ_flag
N4 Co N8 92.97(12) . . y
N4 Co N1 86.83(12) . . y
N8 Co N1 176.58(12) . . y
N4 Co N11 176.97(13) . . y
N8 Co N11 85.89(12) . . y
N1 Co N11 94.14(12) . . y
N4 Co Cl1 91.13(10) . . y
N8 Co Cl1 92.63(10) . . y
N1 Co Cl1 90.78(10) . . y
N11 Co Cl1 91.72(10) . . y
N4 Co Cl2 88.55(10) . . y
N8 Co Cl2 88.19(10) . . y
N1 Co Cl2 88.39(10) . . y
N11 Co Cl2 88.61(10) . . y
Cl1 Co Cl2 179.13(4) . . y
C2 N1 C14 111.1(3) . . ?
C2 N1 Co 107.2(2) . . ?
C14 N1 Co 119.8(2) . . ?
C2 N1 H1 105.9 . . ?
C14 N1 H1 105.9 . . ?
Co N1 H1 105.9 . . ?
N1 C2 C3 108.5(3) . . ?
N1 C2 H2A 110.0 . . ?
C3 C2 H2A 110.0 . . ?
N1 C2 H2B 110.0 . . ?
C3 C2 H2B 110.0 . . ?
H2A C2 H2B 108.4 . . ?
N4 C3 C2 106.8(3) . . ?
N4 C3 H3A 110.4 . . ?
C2 C3 H3A 110.4 . . ?
N4 C3 H3B 110.4 . . ?
C2 C3 H3B 110.4 . . ?
H3A C3 H3B 108.6 . . ?
C5 N4 C3 119.0(3) . . y
C5 N4 Co 129.0(2) . . y
C3 N4 Co 111.7(2) . . y
N4 C5 O5 118.1(3) . . y
N4 C5 C6 124.5(3) . . y
O5 C5 C6 117.2(3) . . y
C5 O5 H5 117(3) . . ?
C7 C6 C5 115.4(3) . . y
C7 C6 C15 110.2(3) . . y
C5 C6 C15 108.0(3) . . y
C7 C6 H6 107.6 . . ?
C5 C6 H6 107.6 . . ?
C15 C6 H6 107.6 . . ?
N8 C7 O7 117.8(3) . . y
N8 C7 C6 124.2(3) . . y
O7 C7 C6 117.9(3) . . y
C7 O7 H7 110(3) . . ?
C7 N8 C9 118.7(3) . . y
C7 N8 Co 128.4(2) . . y
C9 N8 Co 112.0(2) . . y
N8 C9 C10 106.2(3) . . ?
N8 C9 H9A 110.5 . . ?
C10 C9 H9A 110.5 . . ?
N8 C9 H9B 110.5 . . ?
C10 C9 H9B 110.5 . . ?
H9A C9 H9B 108.7 . . ?
N11 C10 C9 107.6(3) . . ?
N11 C10 H10A 110.2 . . ?
C9 C10 H10A 110.2 . . ?
N11 C10 H10B 110.2 . . ?
C9 C10 H10B 110.2 . . ?
H10A C10 H10B 108.5 . . ?
C10 N11 C12 111.1(3) . . ?
C10 N11 Co 107.2(2) . . ?
C12 N11 Co 119.5(2) . . ?
C10 N11 H11 106.1 . . ?
C12 N11 H11 106.1 . . ?
Co N11 H11 106.1 . . ?
N11 C12 C13 111.6(3) . . ?
N11 C12 H12A 109.3 . . ?
C13 C12 H12A 109.3 . . ?
N11 C12 H12B 109.3 . . ?
C13 C12 H12B 109.3 . . ?
H12A C12 H12B 108.0 . . ?
C12 C13 C14 114.2(3) . . ?
C12 C13 H13A 108.7 . . ?
C14 C13 H13A 108.7 . . ?
C12 C13 H13B 108.7 . . ?
C14 C13 H13B 108.7 . . ?
H13A C13 H13B 107.6 . . ?
N1 C14 C13 111.4(3) . . ?
N1 C14 H14A 109.4 . . ?
C13 C14 H14A 109.4 . . ?
N1 C14 H14B 109.4 . . ?
C13 C14 H14B 109.4 . . ?
H14A C14 H14B 108.0 . . ?
C16 C15 C6 115.8(3) . . y
C16 C15 H15A 108.3 . . ?
C6 C15 H15A 108.3 . . ?
C16 C15 H15B 108.3 . . ?
C6 C15 H15B 108.3 . . ?
H15A C15 H15B 107.4 . . ?
C17 C16 C29 119.4(3) . . y
C17 C16 C15 120.4(3) . . y
C29 C16 C15 120.2(3) . . y
C16 C17 C18 123.2(3) . . ?
C16 C17 C22 119.6(3) . . ?
C18 C17 C22 117.2(3) . . ?
C19 C18 C17 121.7(3) . . ?
C19 C18 H18 119.2 . . ?
C17 C18 H18 119.2 . . ?
C18 C19 C20 120.7(4) . . ?
C18 C19 H19 119.7 . . ?
C20 C19 H19 119.7 . . ?
C21 C20 C19 120.3(4) . . ?
C21 C20 H20 119.9 . . ?
C19 C20 H20 119.9 . . ?
C20 C21 C22 121.1(3) . . ?
C20 C21 H21 119.5 . . ?
C22 C21 H21 119.5 . . ?
C23 C22 C21 120.9(3) . . ?
C23 C22 C17 120.0(3) . . ?
C21 C22 C17 119.0(3) . . ?
C24 C23 C22 121.3(3) . . ?
C24 C23 H23 119.4 . . ?
C22 C23 H23 119.4 . . ?
C23 C24 C29 119.5(3) . . ?
C23 C24 C25 121.2(3) . . ?
C29 C24 C25 119.3(3) . . ?
C26 C25 C24 120.9(3) . . ?
C26 C25 H25 119.5 . . ?
C24 C25 H25 119.5 . . ?
C25 C26 C27 120.2(4) . . ?
C25 C26 H26 119.9 . . ?
C27 C26 H26 119.9 . . ?
C28 C27 C26 120.9(4) . . ?
C28 C27 H27 119.6 . . ?
C26 C27 H27 119.6 . . ?
C27 C28 C29 121.6(3) . . ?
C27 C28 H28 119.2 . . ?
C29 C28 H28 119.2 . . ?
C16 C29 C28 122.7(3) . . ?
C16 C29 C24 120.1(3) . . ?
C28 C29 C24 117.1(3) . . ?
C30 O30 C30 109.5(11) 2_566 . ?
O30 C30 O30 70.5(11) 2_566 . ?

loop_
_geom_bond_atom_site_label_1
_geom_bond_atom_site_label_2
_geom_bond_distance
_geom_bond_site_symmetry_2
_geom_bond_publ_flag
Co N4 1.904(3) . y
Co N8 1.920(3) . y
Co N1 1.959(3) . y
Co N11 1.966(3) . y
Co Cl1 2.2463(17) . y
Co Cl2 2.2635(17) . y
N1 C2 1.480(5) . ?
N1 C14 1.487(5) . ?
N1 H1 0.9100 . ?
C2 C3 1.507(5) . ?
C2 H2A 0.9700 . ?
C2 H2B 0.9700 . ?
C3 N4 1.486(4) . ?
C3 H3A 0.9700 . ?
C3 H3B 0.9700 . ?
N4 C5 1.280(4) . y
C5 O5 1.319(4) . y
C5 C6 1.521(5) . y
O5 H5 0.78(4) . ?
C6 C7 1.512(5) . y
C6 C15 1.557(5) . y
C6 H6 0.9800 . ?
C7 N8 1.276(4) . y
C7 O7 1.320(4) . y
O7 H7 0.82(5) . ?
N8 C9 1.468(4) . ?
C9 C10 1.516(5) . ?
C9 H9A 0.9700 . ?
C9 H9B 0.9700 . ?
C10 N11 1.478(4) . ?
C10 H10A 0.9700 . ?
C10 H10B 0.9700 . ?
N11 C12 1.483(5) . ?
N11 H11 0.9100 . ?
C12 C13 1.499(5) . ?
C12 H12A 0.9700 . ?
C12 H12B 0.9700 . ?
C13 C14 1.518(5) . ?
C13 H13A 0.9700 . ?
C13 H13B 0.9700 . ?
C14 H14A 0.9700 . ?
C14 H14B 0.9700 . ?
C15 C16 1.514(5) . ?
C15 H15A 0.9700 . ?
C15 H15B 0.9700 . ?
C16 C17 1.404(5) . ?
C16 C29 1.416(5) . ?
C17 C18 1.433(5) . ?
C17 C22 1.437(5) . ?
C18 C19 1.351(5) . ?
C18 H18 0.9300 . ?
C19 C20 1.417(5) . ?
C19 H19 0.9300 . ?
C20 C21 1.351(6) . ?
C20 H20 0.9300 . ?
C21 C22 1.430(5) . ?
C21 H21 0.9300 . ?
C22 C23 1.389(5) . ?
C23 C24 1.381(5) . ?
C23 H23 0.9300 . ?
C24 C29 1.434(5) . ?
C24 C25 1.435(5) . ?
C25 C26 1.350(6) . ?
C25 H25 0.9300 . ?
C26 C27 1.409(5) . ?
C26 H26 0.9300 . ?
C27 C28 1.362(5) . ?
C27 H27 0.9300 . ?
C28 C29 1.428(5) . ?
C28 H28 0.9300 . ?
O30 C30 1.446(15) 2_566 ?
O30 C30 1.449(18) . ?
C30 O30 1.446(15) 2_566 ?

loop_
_geom_hbond_atom_site_label_D
_geom_hbond_atom_site_label_H
_geom_hbond_atom_site_label_A
_geom_hbond_distance_DH
_geom_hbond_distance_HA
_geom_hbond_distance_DA
_geom_hbond_angle_DHA
_geom_hbond_site_symmetry_A
N1 H1 Cl2 0.91 2.55 3.299(3) 139.8 2_577
O5 H5 Cl3 0.78(4) 2.16(4) 2.908(3) 162(4) .
O7 H7 Cl3 0.82(5) 2.17(5) 2.913(3) 150(5) 2_667
N11 H11 Cl3 0.91 2.52 3.334(3) 148.8 1_565

loop_
_geom_torsion_atom_site_label_1
_geom_torsion_atom_site_label_2
_geom_torsion_atom_site_label_3
_geom_torsion_atom_site_label_4
_geom_torsion
_geom_torsion_site_symmetry_1
_geom_torsion_site_symmetry_2
_geom_torsion_site_symmetry_3
_geom_torsion_site_symmetry_4
_geom_torsion_publ_flag
N4 Co N1 C2 -18.9(2) . . . . ?
N8 Co N1 C2 -105.6(19) . . . . ?
N11 Co N1 C2 164.0(2) . . . . ?
Cl1 Co N1 C2 72.2(2) . . . . ?
Cl2 Co N1 C2 -107.5(2) . . . . ?
N4 Co N1 C14 -146.6(3) . . . . ?
N8 Co N1 C14 126.7(19) . . . . ?
N11 Co N1 C14 36.3(3) . . . . ?
Cl1 Co N1 C14 -55.5(2) . . . . ?
Cl2 Co N1 C14 124.8(2) . . . . ?
C14 N1 C2 C3 173.3(3) . . . . ?
Co N1 C2 C3 40.7(3) . . . . ?
N1 C2 C3 N4 -46.7(4) . . . . ?
C2 C3 N4 C5 -154.1(3) . . . . ?
C2 C3 N4 Co 31.0(3) . . . . ?
N8 Co N4 C5 -4.8(3) . . . . ?
N1 Co N4 C5 178.6(3) . . . . ?
N11 Co N4 C5 -73(2) . . . . ?
Cl1 Co N4 C5 87.9(3) . . . . ?
Cl2 Co N4 C5 -92.9(3) . . . . ?
N8 Co N4 C3 169.4(2) . . . . ?
N1 Co N4 C3 -7.2(2) . . . . ?
N11 Co N4 C3 101(2) . . . . ?
Cl1 Co N4 C3 -97.9(2) . . . . ?
Cl2 Co N4 C3 81.3(2) . . . . ?
C3 N4 C5 O5 3.4(5) . . . . ?
Co N4 C5 O5 177.2(2) . . . . ?
C3 N4 C5 C6 179.1(3) . . . . ?
Co N4 C5 C6 -7.0(5) . . . . ?
N4 C5 C6 C7 23.5(5) . . . . ?
O5 C5 C6 C7 -160.7(3) . . . . ?
N4 C5 C6 C15 -100.3(4) . . . . ?
O5 C5 C6 C15 75.4(4) . . . . ?
C5 C6 C7 N8 -28.7(5) . . . . ?
C15 C6 C7 N8 93.9(4) . . . . ?
C5 C6 C7 O7 156.1(3) . . . . ?
C15 C6 C7 O7 -81.3(4) . . . . ?
O7 C7 N8 C9 0.4(5) . . . . ?
C6 C7 N8 C9 -174.8(3) . . . . ?
O7 C7 N8 Co -167.6(2) . . . . ?
C6 C7 N8 Co 17.2(5) . . . . ?
N4 Co N8 C7 -0.3(3) . . . . ?
N1 Co N8 C7 86.3(19) . . . . ?
N11 Co N8 C7 176.9(3) . . . . ?
Cl1 Co N8 C7 -91.6(3) . . . . ?
Cl2 Co N8 C7 88.2(3) . . . . ?
N4 Co N8 C9 -169.0(2) . . . . ?
N1 Co N8 C9 -82.5(19) . . . . ?
N11 Co N8 C9 8.2(2) . . . . ?
Cl1 Co N8 C9 99.7(2) . . . . ?
Cl2 Co N8 C9 -80.6(2) . . . . ?
C7 N8 C9 C10 156.9(3) . . . . ?
Co N8 C9 C10 -33.2(3) . . . . ?
N8 C9 C10 N11 49.3(4) . . . . ?
C9 C10 N11 C12 -174.8(3) . . . . ?
C9 C10 N11 Co -42.6(3) . . . . ?
N4 Co N11 C10 88(2) . . . . ?
N8 Co N11 C10 19.7(2) . . . . ?
N1 Co N11 C10 -163.8(2) . . . . ?
Cl1 Co N11 C10 -72.9(2) . . . . ?
Cl2 Co N11 C10 107.9(2) . . . . ?
N4 Co N11 C12 -145(2) . . . . ?
N8 Co N11 C12 147.0(3) . . . . ?
N1 Co N11 C12 -36.4(3) . . . . ?
Cl1 Co N11 C12 54.5(2) . . . . ?
Cl2 Co N11 C12 -124.7(2) . . . . ?
C10 N11 C12 C13 -179.8(3) . . . . ?
Co N11 C12 C13 54.7(4) . . . . ?
N11 C12 C13 C14 -67.8(4) . . . . ?
C2 N1 C14 C13 -179.9(3) . . . . ?
Co N1 C14 C13 -54.0(4) . . . . ?
C12 C13 C14 N1 67.4(4) . . . . ?
C7 C6 C15 C16 54.4(4) . . . . ?
C5 C6 C15 C16 -178.7(3) . . . . ?
C6 C15 C16 C17 -98.9(4) . . . . ?
C6 C15 C16 C29 82.1(4) . . . . ?
C29 C16 C17 C18 -177.1(3) . . . . ?
C15 C16 C17 C18 3.9(5) . . . . ?
C29 C16 C17 C22 2.5(5) . . . . ?
C15 C16 C17 C22 -176.4(3) . . . . ?
C16 C17 C18 C19 179.8(4) . . . . ?
C22 C17 C18 C19 0.1(5) . . . . ?
C17 C18 C19 C20 1.7(6) . . . . ?
C18 C19 C20 C21 -2.2(6) . . . . ?
C19 C20 C21 C22 0.7(6) . . . . ?
C20 C21 C22 C23 -178.3(4) . . . . ?
C20 C21 C22 C17 1.2(5) . . . . ?
C16 C17 C22 C23 -1.7(5) . . . . ?
C18 C17 C22 C23 177.9(3) . . . . ?
C16 C17 C22 C21 178.8(3) . . . . ?
C18 C17 C22 C21 -1.6(5) . . . . ?
C21 C22 C23 C24 178.7(3) . . . . ?
C17 C22 C23 C24 -0.8(5) . . . . ?
C22 C23 C24 C29 2.4(5) . . . . ?
C22 C23 C24 C25 -177.4(3) . . . . ?
C23 C24 C25 C26 -177.8(4) . . . . ?
C29 C24 C25 C26 2.5(5) . . . . ?
C24 C25 C26 C27 -0.3(6) . . . . ?
C25 C26 C27 C28 -1.4(6) . . . . ?
C26 C27 C28 C29 0.7(5) . . . . ?
C17 C16 C29 C28 -179.6(3) . . . . ?
C15 C16 C29 C28 -0.7(5) . . . . ?
C17 C16 C29 C24 -0.9(5) . . . . ?
C15 C16 C29 C24 178.0(3) . . . . ?
C27 C28 C29 C16 -179.8(3) . . . . ?
C27 C28 C29 C24 1.5(5) . . . . ?
C23 C24 C29 C16 -1.5(5) . . . . ?
C25 C24 C29 C16 178.3(3) . . . . ?
C23 C24 C29 C28 177.2(3) . . . . ?
C25 C24 C29 C28 -3.0(5) . . . . ?
C30 O30 C30 O30 0.000(2) 2_566 . . 2_566 ?
